data_4506187
loop_
_publ_author_name
'Liu, Cai-Ming'
'Zhang, De-Qing'
'Hao, Xiang'
'Zhu, Dao-Ben'

_publ_section_title
;
 Syntheses, Crystal Structures, and Magnetic Properties of
 Twop-tert-Butylsulfonylcalix[4]arene Supported Cluster Complexes with a
 Totally Disordered Ln4(OH)4Cubane Core
;
_journal_issue 6
_journal_name_full 'Crystal Growth &amp; Design'
_journal_page_first 2948
_journal_paper_doi 10.1021/cg300173t
_journal_volume 12
_journal_year 2012
_chemical_formula_sum 'C84 H100 Dy4 O36 S8'
_chemical_formula_weight 2592.20
_chemical_name_systematic
; 
 ? 
;
_space_group_IT_number 58
_symmetry_cell_setting orthorhombic
_symmetry_space_group_name_Hall '-P 2 2n'
_symmetry_space_group_name_H-M 'P n n m'
_atom_sites_solution_hydrogens geom
_atom_sites_solution_primary direct
_atom_sites_solution_secondary difmap
_audit_creation_method SHELXL-97
_cell_angle_alpha 90.00
_cell_angle_beta 90.00
_cell_angle_gamma 90.00
_cell_formula_units_Z 2
_cell_length_a 32.308(6)
_cell_length_b 12.271(2)
_cell_length_c 20.700(4)
_cell_measurement_reflns_used 28106
_cell_measurement_temperature 173(2)
_cell_measurement_theta_max 26.60
_cell_measurement_theta_min 1.17
_cell_volume 8207(3)
_computing_cell_refinement 'CrystalClear (Rigaku Inc., 2008)'
_computing_data_collection 'CrystalClear (Rigaku Inc., 2008)'
_computing_data_reduction 'CrystalClear (Rigaku Inc., 2008)'
_computing_molecular_graphics 'XP in Siemens SHELXTL (Sheldrick, 1994)'
_computing_publication_material 'SHELX-97 (Sheldrick, 1997)'
_computing_structure_refinement 'SHELX-97 (Sheldrick, 1997)'
_computing_structure_solution 'SHELX-97 (Sheldrick, 1997)'
_diffrn_ambient_temperature 173(2)
_diffrn_detector_area_resol_mean 28.5714
_diffrn_measured_fraction_theta_full 0.968
_diffrn_measured_fraction_theta_max 0.968
_diffrn_measurement_device_type 'Saturn724+ CCD'
_diffrn_measurement_method '\w scans at fixed \c = 45\%'
_diffrn_radiation_monochromator graphite
_diffrn_radiation_source 'fine-focus sealed tube'
_diffrn_radiation_type MoK\a
_diffrn_radiation_wavelength 0.71073
_diffrn_reflns_av_R_equivalents 0.0771
_diffrn_reflns_av_sigmaI/netI 0.0815
_diffrn_reflns_limit_h_max 40
_diffrn_reflns_limit_h_min -26
_diffrn_reflns_limit_k_max 14
_diffrn_reflns_limit_k_min -14
_diffrn_reflns_limit_l_max 26
_diffrn_reflns_limit_l_min -19
_diffrn_reflns_number 28106
_diffrn_reflns_theta_full 26.60
_diffrn_reflns_theta_max 26.60
_diffrn_reflns_theta_min 1.17
_exptl_absorpt_coefficient_mu 1.951
_exptl_absorpt_correction_T_max 0.7267
_exptl_absorpt_correction_T_min 0.4378
_exptl_absorpt_correction_type numerical
_exptl_absorpt_process_details 'CrystalClear (Rigaku Inc., 2008)'
_exptl_crystal_colour colorless
_exptl_crystal_density_diffrn 1.049
_exptl_crystal_density_method 'not measured'
_exptl_crystal_description block
_exptl_crystal_F_000 2568
_exptl_crystal_size_max 0.40
_exptl_crystal_size_mid 0.18
_exptl_crystal_size_min 0.10
_platon_squeeze_details
;
;
_refine_diff_density_max 1.900
_refine_diff_density_min -0.960
_refine_diff_density_rms 0.153
_refine_ls_extinction_method none
_refine_ls_goodness_of_fit_ref 1.011
_refine_ls_hydrogen_treatment constr
_refine_ls_matrix_type full
_refine_ls_number_parameters 385
_refine_ls_number_reflns 8575
_refine_ls_number_restraints 153
_refine_ls_restrained_S_all 1.032
_refine_ls_R_factor_all 0.0823
_refine_ls_R_factor_gt 0.0658
_refine_ls_shift/su_max 0.001
_refine_ls_shift/su_mean 0.000
_refine_ls_structure_factor_coef Fsqd
_refine_ls_weighting_details 'calc w=1/[\s^2^(Fo^2^)+(0.1000P)^2^+0.0000P] where P=(Fo^2^+2Fc^2^)/3'
_refine_ls_weighting_scheme calc
_refine_ls_wR_factor_gt 0.1811
_refine_ls_wR_factor_ref 0.1899
_reflns_number_gt 6004
_reflns_number_total 8575
_reflns_threshold_expression >2sigma(I)
_cod_data_source_file cg300173t_si_001.cif
_cod_data_source_block 1
_cod_depositor_comments
;
The following automatic conversions were performed:

'_exptl_absorpt_correction_type' value 'Numerical' changed to
'numerical' according to
/home/saulius/struct/CIF-dictionaries/cif_core.dic dictionary named
'cif_core.dic' version 2.4.1 from 2010-06-29.

Automatic conversion script
Id: cif_fix_values 1891 2012-01-12 08:04:46Z andrius 
;
_cod_original_sg_symbol_H-M Pnnm
_cod_database_code 4506187

loop_
_symmetry_equiv_pos_as_xyz
'x, y, z'
'-x, -y, z'
'-x+1/2, y+1/2, -z+1/2'
'x+1/2, -y+1/2, -z+1/2'
'-x, -y, -z'
'x, y, -z'
'x-1/2, -y-1/2, z-1/2'
'-x-1/2, y-1/2, z-1/2'

loop_
_atom_site_label
_atom_site_type_symbol
_atom_site_fract_x
_atom_site_fract_y
_atom_site_fract_z
_atom_site_U_iso_or_equiv
_atom_site_adp_type
_atom_site_occupancy
_atom_site_symmetry_multiplicity
_atom_site_calc_flag
_atom_site_refinement_flags
_atom_site_disorder_assembly
_atom_site_disorder_group
Dy1 Dy -0.05371(2) -0.55845(6) 0.43767(4) 0.02829(19) Uani 0.50 1 d P . .
Dy2 Dy -0.022674(17) -0.35979(5) 0.43397(3) 0.02825(17) Uani 0.50 1 d P . .
S1 S -0.14912(4) -0.58076(11) 0.36587(7) 0.0362(3) Uani 1 1 d . . .
S2 S -0.08436(4) -0.16684(12) 0.36611(7) 0.0387(3) Uani 1 1 d . . .
O1 O -0.09380(11) -0.3988(3) 0.41178(18) 0.0397(9) Uani 1 1 d . . .
O2 O -0.10897(14) -0.6138(4) 0.5000 0.0349(12) Uani 1 2 d S . .
O3 O -0.04714(17) -0.2168(4) 0.5000 0.0421(13) Uani 1 2 d S . .
O4 O -0.10674(12) -0.6211(3) 0.36841(19) 0.0387(9) Uani 1 1 d . . .
O5 O -0.17719(13) -0.6376(3) 0.3246(2) 0.0497(11) Uani 1 1 d . . .
O6 O -0.04385(11) -0.2162(3) 0.36787(19) 0.0402(9) Uani 1 1 d . . .
O7 O -0.08932(13) -0.0741(3) 0.3228(2) 0.0506(11) Uani 1 1 d . . .
O8 O -0.03988(13) -0.7538(3) 0.4200(2) 0.0437(10) Uani 1 1 d . . .
O9 O -0.0386(3) -0.5439(8) 0.4516(4) 0.023(2) Uani 0.50 1 d PU . .
O10 O -0.0151(2) -0.4001(7) 0.4552(4) 0.0249(19) Uani 0.50 1 d PU . .
C1 C -0.11939(17) -0.3715(5) 0.3682(3) 0.0419(14) Uani 1 1 d . . .
C2 C -0.14797(16) -0.4434(4) 0.3412(3) 0.0391(13) Uani 1 1 d . . .
C3 C -0.1777(2) -0.4115(5) 0.2973(3) 0.0533(17) Uani 1 1 d . . .
H3A H -0.1966 -0.4640 0.2809 0.064 Uiso 1 1 calc R . .
C4 C -0.1805(2) -0.3056(6) 0.2771(4) 0.066(2) Uani 1 1 d . A .
C5 C -0.15123(19) -0.2324(5) 0.2979(3) 0.0507(16) Uani 1 1 d . . .
H5A H -0.1518 -0.1592 0.2829 0.061 Uiso 1 1 calc R . .
C6 C -0.12015(16) -0.2669(4) 0.3418(3) 0.0344(12) Uani 1 1 d . . .
C7 C -0.2156(3) -0.2660(6) 0.2320(5) 0.096(3) Uani 1 1 d DU . .
C8 C -0.2314(7) -0.1507(11) 0.2511(12) 0.102(7) Uani 0.464(16) 1 d PDU A 1
H8A H -0.2459 -0.1547 0.2927 0.153 Uiso 0.464(16) 1 calc PR A 1
H8B H -0.2505 -0.1239 0.2179 0.153 Uiso 0.464(16) 1 calc PR A 1
H8C H -0.2079 -0.1007 0.2547 0.153 Uiso 0.464(16) 1 calc PR A 1
C9 C -0.2517(5) -0.3462(13) 0.2221(11) 0.082(6) Uani 0.464(16) 1 d PDU A 1
H9A H -0.2409 -0.4208 0.2203 0.123 Uiso 0.464(16) 1 calc PR A 1
H9B H -0.2659 -0.3292 0.1815 0.123 Uiso 0.464(16) 1 calc PR A 1
H9C H -0.2712 -0.3397 0.2581 0.123 Uiso 0.464(16) 1 calc PR A 1
C10 C -0.1932(9) -0.253(3) 0.1657(10) 0.200(14) Uani 0.464(16) 1 d PDU A 1
H10A H -0.1643 -0.2319 0.1730 0.300 Uiso 0.464(16) 1 calc PR A 1
H10B H -0.2071 -0.1960 0.1403 0.300 Uiso 0.464(16) 1 calc PR A 1
H10C H -0.1942 -0.3218 0.1420 0.300 Uiso 0.464(16) 1 calc PR A 1
C8' C -0.2146(5) -0.1427(8) 0.2171(9) 0.079(5) Uani 0.536(16) 1 d PDU A 2
H8'1 H -0.2163 -0.1015 0.2576 0.119 Uiso 0.536(16) 1 calc PR A 2
H8'2 H -0.2381 -0.1237 0.1894 0.119 Uiso 0.536(16) 1 calc PR A 2
H8'3 H -0.1887 -0.1247 0.1948 0.119 Uiso 0.536(16) 1 calc PR A 2
C9' C -0.2570(4) -0.2949(16) 0.2668(9) 0.102(6) Uani 0.536(16) 1 d PDU A 2
H9'1 H -0.2533 -0.3617 0.2921 0.152 Uiso 0.536(16) 1 calc PR A 2
H9'2 H -0.2788 -0.3062 0.2346 0.152 Uiso 0.536(16) 1 calc PR A 2
H9'3 H -0.2649 -0.2350 0.2956 0.152 Uiso 0.536(16) 1 calc PR A 2
C10' C -0.2147(8) -0.3259(17) 0.1661(8) 0.148(9) Uani 0.536(16) 1 d PDU A 2
H10D H -0.1859 -0.3389 0.1534 0.223 Uiso 0.536(16) 1 calc PR A 2
H10E H -0.2283 -0.2809 0.1333 0.223 Uiso 0.536(16) 1 calc PR A 2
H10F H -0.2292 -0.3957 0.1700 0.223 Uiso 0.536(16) 1 calc PR A 2
C11 C -0.1464(2) -0.5917(6) 0.5000 0.042(2) Uani 1 2 d S . .
C12 C -0.17087(17) -0.5742(5) 0.4437(3) 0.0390(13) Uani 1 1 d . . .
C13 C -0.21322(19) -0.5537(5) 0.4450(3) 0.0530(17) Uani 1 1 d . . .
H13A H -0.2274 -0.5511 0.4048 0.064 Uiso 1 1 calc R . .
C14 C -0.2360(3) -0.5370(9) 0.5000 0.063(3) Uani 1 2 d S . .
C15 C -0.2819(4) -0.5241(15) 0.5000 0.106(5) Uani 1 2 d S . .
C16 C -0.2964(3) -0.4641(13) 0.5608(6) 0.157(6) Uani 1 1 d . . .
H16A H -0.3268 -0.4633 0.5620 0.236 Uiso 1 1 calc R . .
H16B H -0.2861 -0.3891 0.5600 0.236 Uiso 1 1 calc R . .
H16C H -0.2858 -0.5015 0.5992 0.236 Uiso 1 1 calc R . .
C17 C -0.3067(5) -0.6380(13) 0.5000 0.175(10) Uani 1 2 d S . .
H17A H -0.2984 -0.6797 0.4633 0.262 Uiso 1 1 d R . .
H17B H -0.3361 -0.6252 0.5000 0.262 Uiso 1 2 d SR . .
C18 C -0.0799(3) -0.1602(7) 0.5000 0.050(2) Uani 1 2 d S . .
C19 C -0.10002(17) -0.1255(4) 0.4434(3) 0.0358(12) Uani 1 1 d . . .
C20 C -0.13507(18) -0.0602(4) 0.4431(3) 0.0458(15) Uani 1 1 d . . .
H20A H -0.1473 -0.0410 0.4029 0.055 Uiso 1 1 calc R . .
C21 C -0.1529(3) -0.0219(8) 0.5000 0.051(2) Uani 1 2 d S . .
C22 C -0.1910(3) 0.0521(7) 0.5000 0.061(3) Uani 1 2 d SD . .
C23 C -0.2277(4) -0.0046(13) 0.5350(7) 0.090(5) Uani 0.50 1 d PDU B -1
H23A H -0.2200 -0.0202 0.5799 0.135 Uiso 0.50 1 calc PR B -1
H23B H -0.2344 -0.0730 0.5129 0.135 Uiso 0.50 1 calc PR B -1
H23C H -0.2519 0.0435 0.5344 0.135 Uiso 0.50 1 calc PR B -1
C24 C -0.2075(7) 0.0992(17) 0.4363(7) 0.133(9) Uani 0.50 1 d PDU B -1
H24A H -0.2321 0.1436 0.4450 0.199 Uiso 0.50 1 calc PR B -1
H24B H -0.2149 0.0395 0.4070 0.199 Uiso 0.50 1 calc PR B -1
H24C H -0.1862 0.1447 0.4162 0.199 Uiso 0.50 1 calc PR B -1
C26 C -0.1802(6) 0.1480(11) 0.5464(6) 0.091(6) Uani 0.50 1 d PDU B -1
H26A H -0.2035 0.1988 0.5484 0.136 Uiso 0.50 1 calc PR B -1
H26B H -0.1556 0.1862 0.5303 0.136 Uiso 0.50 1 calc PR B -1
H26C H -0.1746 0.1193 0.5897 0.136 Uiso 0.50 1 calc PR B -1
C25 C -0.0584(5) -0.8525(10) 0.4078(8) 0.163(6) Uani 1 1 d U . .
H25A H -0.0769 -0.8455 0.3705 0.245 Uiso 1 1 calc R . .
H25B H -0.0743 -0.8753 0.4457 0.245 Uiso 1 1 calc R . .
H25C H -0.0371 -0.9071 0.3984 0.245 Uiso 1 1 calc R . .
O1W O -0.0299(3) -0.5364(7) 0.3297(5) 0.056(2) Uani 0.50 1 d PU . .
O2W O -0.0090(3) -0.4250(8) 0.3232(4) 0.064(3) Uani 0.50 1 d PU . .

loop_
_atom_site_aniso_label
_atom_site_aniso_U_11
_atom_site_aniso_U_22
_atom_site_aniso_U_33
_atom_site_aniso_U_23
_atom_site_aniso_U_13
_atom_site_aniso_U_12
Dy1 0.0257(4) 0.0263(3) 0.0329(4) 0.0000(3) -0.0019(3) -0.0018(3)
Dy2 0.0270(3) 0.0260(4) 0.0317(3) 0.0016(2) -0.0022(2) 0.0002(2)
S1 0.0370(7) 0.0309(8) 0.0406(8) -0.0030(6) -0.0067(6) 0.0023(6)
S2 0.0356(7) 0.0351(8) 0.0453(8) -0.0015(6) -0.0022(6) -0.0074(6)
O1 0.0290(18) 0.057(3) 0.033(2) -0.0012(18) -0.0078(15) 0.0071(18)
O2 0.023(2) 0.045(3) 0.037(3) 0.000 0.000 -0.006(2)
O3 0.042(3) 0.034(3) 0.051(3) 0.000 0.000 0.019(3)
O4 0.047(2) 0.028(2) 0.040(2) -0.0008(16) -0.0027(17) -0.0009(18)
O5 0.054(3) 0.045(3) 0.051(3) -0.0090(19) -0.014(2) -0.006(2)
O6 0.0334(19) 0.038(2) 0.049(2) -0.0125(18) 0.0024(17) -0.0016(17)
O7 0.052(2) 0.044(2) 0.056(3) 0.005(2) -0.008(2) -0.004(2)
O8 0.043(2) 0.029(2) 0.059(3) -0.0051(18) 0.0011(19) -0.0121(18)
O9 0.023(4) 0.031(5) 0.015(4) 0.006(3) -0.004(3) 0.005(4)
O10 0.017(3) 0.034(5) 0.024(4) 0.012(3) -0.017(3) -0.003(3)
C1 0.031(3) 0.053(4) 0.041(3) -0.008(3) -0.007(2) -0.002(3)
C2 0.033(3) 0.035(3) 0.050(3) 0.003(3) -0.007(2) 0.003(2)
C3 0.059(4) 0.037(4) 0.064(4) -0.001(3) -0.025(3) -0.006(3)
C4 0.066(4) 0.073(5) 0.060(4) 0.015(4) -0.035(4) -0.003(4)
C5 0.050(3) 0.040(4) 0.062(4) 0.003(3) -0.017(3) -0.006(3)
C6 0.037(3) 0.024(3) 0.042(3) -0.007(2) -0.005(2) -0.001(2)
C7 0.087(5) 0.072(5) 0.128(7) 0.026(5) -0.048(5) 0.011(4)
C8 0.102(11) 0.092(10) 0.113(11) 0.019(8) -0.032(8) 0.013(8)
C9 0.073(8) 0.079(9) 0.094(9) -0.004(7) -0.038(7) 0.007(7)
C10 0.199(17) 0.209(17) 0.191(16) 0.006(10) -0.013(10) -0.001(10)
C8' 0.058(7) 0.082(8) 0.099(9) 0.044(7) -0.029(7) 0.015(6)
C9' 0.084(8) 0.104(10) 0.117(10) 0.036(8) -0.027(8) 0.004(7)
C10' 0.157(12) 0.147(11) 0.141(11) -0.001(9) -0.042(9) 0.003(9)
C11 0.037(4) 0.022(4) 0.067(6) 0.000 0.000 -0.005(3)
C12 0.031(3) 0.040(3) 0.046(3) 0.011(3) 0.005(2) -0.001(2)
C13 0.039(3) 0.071(5) 0.049(4) 0.001(3) -0.012(3) 0.014(3)
C14 0.048(5) 0.068(7) 0.074(7) 0.000 0.000 0.014(5)
C15 0.052(7) 0.189(16) 0.077(9) 0.000 0.000 0.030(9)
C16 0.066(6) 0.240(17) 0.165(14) -0.013(11) 0.010(7) 0.081(9)
C17 0.081(11) 0.109(14) 0.33(3) 0.000 0.000 -0.039(10)
C18 0.055(5) 0.028(5) 0.066(6) 0.000 0.000 -0.022(4)
C19 0.032(3) 0.034(3) 0.041(3) -0.003(2) -0.004(2) 0.003(2)
C20 0.038(3) 0.036(3) 0.064(4) 0.011(3) -0.013(3) 0.008(3)
C21 0.033(4) 0.051(5) 0.069(6) 0.000 0.000 0.004(4)
C22 0.064(6) 0.038(6) 0.080(8) 0.000 0.000 0.000(5)
C23 0.078(8) 0.074(8) 0.119(10) -0.001(7) 0.005(7) 0.022(7)
C24 0.133(12) 0.129(12) 0.136(12) -0.003(9) 0.000(9) 0.026(9)
C26 0.100(9) 0.078(8) 0.095(9) -0.016(7) 0.007(7) 0.054(7)
C25 0.186(10) 0.109(7) 0.194(10) -0.006(7) 0.011(8) -0.067(7)
O1W 0.054(5) 0.052(5) 0.061(5) -0.010(4) -0.026(4) 0.010(4)
O2W 0.059(5) 0.084(6) 0.048(5) 0.056(4) -0.013(4) -0.015(5)

loop_
_atom_type_symbol
_atom_type_description
_atom_type_scat_dispersion_real
_atom_type_scat_dispersion_imag
_atom_type_scat_source
C C 0.0033 0.0016 'International Tables Vol C Tables 4.2.6.8 and 6.1.1.4'
H H 0.0000 0.0000 'International Tables Vol C Tables 4.2.6.8 and 6.1.1.4'
O O 0.0106 0.0060 'International Tables Vol C Tables 4.2.6.8 and 6.1.1.4'
S S 0.1246 0.1234 'International Tables Vol C Tables 4.2.6.8 and 6.1.1.4'
Dy Dy -0.1892 4.4098 'International Tables Vol C Tables 4.2.6.8 and 6.1.1.4'

loop_
_geom_angle_atom_site_label_1
_geom_angle_atom_site_label_2
_geom_angle_atom_site_label_3
_geom_angle
_geom_angle_site_symmetry_1
_geom_angle_site_symmetry_3
O9 Dy1 O2 117.0(9) . .
O9 Dy1 O10 36.8(10) . 2_545
O2 Dy1 O10 126.4(2) . 2_545
O9 Dy1 O10 40.2(10) . .
O2 Dy1 O10 124.9(2) . .
O10 Dy1 O10 69.2(4) 2_545 .
O9 Dy1 O9 48.3(9) . 6_556
O2 Dy1 O9 68.7(2) . 6_556
O10 Dy1 O9 70.4(3) 2_545 6_556
O10 Dy1 O9 71.0(3) . 6_556
O9 Dy1 O4 170.9(9) . .
O2 Dy1 O4 71.47(12) . .
O10 Dy1 O4 136.2(2) 2_545 .
O10 Dy1 O4 138.7(2) . .
O9 Dy1 O4 140.1(2) 6_556 .
O9 Dy1 O1W 98.8(9) . .
O2 Dy1 O1W 144.1(2) . .
O10 Dy1 O1W 82.0(3) 2_545 .
O10 Dy1 O1W 83.0(3) . .
O9 Dy1 O1W 147.1(3) 6_556 .
O4 Dy1 O1W 72.7(2) . .
O9 Dy1 O1 107.8(10) . .
O2 Dy1 O1 87.00(16) . .
O10 Dy1 O1 137.0(2) 2_545 .
O10 Dy1 O1 69.3(2) . .
O9 Dy1 O1 105.5(3) 6_556 .
O4 Dy1 O1 74.92(13) . .
O1W Dy1 O1 82.7(2) . .
O9 Dy1 O8 102.4(10) . .
O2 Dy1 O8 86.39(16) . .
O10 Dy1 O8 68.6(2) 2_545 .
O10 Dy1 O8 137.2(2) . .
O9 Dy1 O8 100.4(3) 6_556 .
O4 Dy1 O8 74.02(13) . .
O1W Dy1 O8 85.0(2) . .
O1 Dy1 O8 148.76(14) . .
O9 Dy1 Dy1 61.1(9) . 6_556
O2 Dy1 Dy1 55.96(7) . 6_556
O10 Dy1 Dy1 80.98(19) 2_545 6_556
O10 Dy1 Dy1 81.09(19) . 6_556
O9 Dy1 Dy1 12.8(2) 6_556 6_556
O4 Dy1 Dy1 127.36(10) . 6_556
O1W Dy1 Dy1 159.9(2) . 6_556
O1 Dy1 Dy1 102.85(9) . 6_556
O8 Dy1 Dy1 98.54(10) . 6_556
O9 Dy1 Dy2 54.8(10) . .
O2 Dy1 Dy2 125.67(13) . .
O10 Dy1 Dy2 80.9(2) 2_545 .
O10 Dy1 Dy2 14.78(18) . .
O9 Dy1 Dy2 83.1(2) 6_556 .
O4 Dy1 Dy2 123.99(9) . .
O1W Dy1 Dy2 75.2(2) . .
O1 Dy1 Dy2 56.37(9) . .
O8 Dy1 Dy2 145.64(10) . .
Dy1 Dy1 Dy2 91.67(2) 6_556 .
O9 Dy1 Dy2 50.7(9) . 2_545
O2 Dy1 Dy2 128.49(12) . 2_545
O10 Dy1 Dy2 14.1(2) 2_545 2_545
O10 Dy1 Dy2 79.79(19) . 2_545
O9 Dy1 Dy2 82.2(2) 6_556 2_545
O4 Dy1 Dy2 122.10(10) . 2_545
O1W Dy1 Dy2 73.50(19) . 2_545
O1 Dy1 Dy2 142.91(10) . 2_545
O8 Dy1 Dy2 57.45(10) . 2_545
Dy1 Dy1 Dy2 91.65(2) 6_556 2_545
Dy2 Dy1 Dy2 89.72(3) . 2_545
O10 Dy2 O6 175.2(6) . .
O10 Dy2 O9 41.6(6) . 2_545
O6 Dy2 O9 136.3(2) . 2_545
O10 Dy2 O9 45.9(6) . .
O6 Dy2 O9 138.9(2) . .
O9 Dy2 O9 71.0(4) 2_545 .
O10 Dy2 O3 106.1(7) . .
O6 Dy2 O3 71.35(12) . .
O9 Dy2 O3 124.8(2) 2_545 .
O9 Dy2 O3 123.5(2) . .
O10 Dy2 O10 38.0(6) . 6_556
O6 Dy2 O10 139.4(2) . 6_556
O9 Dy2 O10 69.8(3) 2_545 6_556
O9 Dy2 O10 70.7(3) . 6_556
O3 Dy2 O10 68.1(2) . 6_556
O10 Dy2 O1 108.3(6) . .
O6 Dy2 O1 75.93(13) . .
O9 Dy2 O1 138.0(3) 2_545 .
O9 Dy2 O1 68.1(2) . .
O3 Dy2 O1 86.46(16) . .
O10 Dy2 O1 104.16(19) 6_556 .
O10 Dy2 O2W 106.7(7) . .
O6 Dy2 O2W 75.7(2) . .
O9 Dy2 O2W 80.1(3) 2_545 .
O9 Dy2 O2W 82.6(3) . .
O3 Dy2 O2W 147.0(2) . .
O10 Dy2 O2W 144.7(3) 6_556 .
O1 Dy2 O2W 85.9(2) . .
O10 Dy2 O8 100.6(6) . 2_545
O6 Dy2 O8 75.24(13) . 2_545
O9 Dy2 O8 67.1(3) 2_545 2_545
O9 Dy2 O8 137.8(2) . 2_545
O3 Dy2 O8 85.56(17) . 2_545
O10 Dy2 O8 98.5(2) 6_556 2_545
O1 Dy2 O8 151.14(14) . 2_545
O2W Dy2 O8 85.9(2) . 2_545
O10 Dy2 Dy1 57.7(6) . .
O6 Dy2 Dy1 127.13(9) . .
O9 Dy2 Dy1 81.4(3) 2_545 .
O9 Dy2 Dy1 11.9(2) . .
O3 Dy2 Dy1 122.88(13) . .
O10 Dy2 Dy1 79.48(19) 6_556 .
O1 Dy2 Dy1 56.99(10) . .
O2W Dy2 Dy1 78.2(2) . .
O8 Dy2 Dy1 146.67(10) 2_545 .
O10 Dy2 Dy1 52.8(6) . 2_545
O6 Dy2 Dy1 124.93(9) . 2_545
O9 Dy2 Dy1 11.4(2) 2_545 2_545
O9 Dy2 Dy1 80.6(2) . 2_545
O3 Dy2 Dy1 124.98(12) . 2_545
O10 Dy2 Dy1 78.27(17) 6_556 2_545
O1 Dy2 Dy1 145.06(10) . 2_545
O2W Dy2 Dy1 74.9(2) . 2_545
O8 Dy2 Dy1 57.22(10) 2_545 2_545
Dy1 Dy2 Dy1 90.19(3) . 2_545
O10 Dy2 Dy2 51.6(7) . 6_556
O6 Dy2 Dy2 125.90(9) . 6_556
O9 Dy2 Dy2 81.0(2) 2_545 6_556
O9 Dy2 Dy2 81.1(2) . 6_556
O3 Dy2 Dy2 54.61(7) . 6_556
O10 Dy2 Dy2 13.5(2) 6_556 6_556
O1 Dy2 Dy2 101.07(9) . 6_556
O2W Dy2 Dy2 158.3(2) . 6_556
O8 Dy2 Dy2 96.73(10) 2_545 6_556
Dy1 Dy2 Dy2 88.33(2) . 6_556
Dy1 Dy2 Dy2 88.35(2) 2_545 6_556
O5 S1 O4 116.9(2) . .
O5 S1 C12 108.5(3) . .
O4 S1 C12 110.9(3) . .
O5 S1 C2 107.9(3) . .
O4 S1 C2 108.4(2) . .
C12 S1 C2 103.3(3) . .
O6 S2 O7 116.3(2) . .
O6 S2 C19 111.1(2) . .
O7 S2 C19 107.7(3) . .
O6 S2 C6 108.1(2) . .
O7 S2 C6 107.2(3) . .
C19 S2 C6 105.8(3) . .
C1 O1 Dy2 135.2(4) . .
C1 O1 Dy1 136.3(4) . .
Dy2 O1 Dy1 66.64(9) . .
C11 O2 Dy1 133.7(3) . 6_556
C11 O2 Dy1 133.7(3) . .
Dy1 O2 Dy1 68.08(13) 6_556 .
C18 O3 Dy2 133.5(3) . .
C18 O3 Dy2 133.5(3) . 6_556
Dy2 O3 Dy2 70.79(14) . 6_556
S1 O4 Dy1 126.4(2) . .
S2 O6 Dy2 126.7(2) . .
C25 O8 Dy1 143.7(7) . .
C25 O8 Dy2 150.9(7) . 2_545
Dy1 O8 Dy2 65.33(9) . 2_545
Dy1 O9 Dy2 118.0(11) . 2_545
Dy1 O9 Dy2 113.3(11) . .
Dy2 O9 Dy2 106.1(4) 2_545 .
Dy1 O9 Dy1 106.1(10) . 6_556
Dy2 O9 Dy1 106.8(3) 2_545 6_556
Dy2 O9 Dy1 105.7(4) . 6_556
Dy2 O10 Dy1 113.1(7) . 2_545
Dy2 O10 Dy1 107.5(6) . .
Dy1 O10 Dy1 107.9(3) 2_545 .
Dy2 O10 Dy2 114.9(8) . 6_556
Dy1 O10 Dy2 107.4(3) 2_545 6_556
Dy1 O10 Dy2 105.6(3) . 6_556
O1 C1 C2 123.4(6) . .
O1 C1 C6 122.2(5) . .
C2 C1 C6 114.4(5) . .
C3 C2 C1 123.1(5) . .
C3 C2 S1 116.6(4) . .
C1 C2 S1 120.2(4) . .
C4 C3 C2 121.2(6) . .
C4 C3 H3A 119.4 . .
C2 C3 H3A 119.4 . .
C3 C4 C5 118.6(6) . .
C3 C4 C7 122.1(6) . .
C5 C4 C7 119.3(6) . .
C4 C5 C6 119.5(6) . .
C4 C5 H5A 120.2 . .
C6 C5 H5A 120.2 . .
C1 C6 C5 122.5(5) . .
C1 C6 S2 121.2(4) . .
C5 C6 S2 116.1(4) . .
C9 C7 C8' 128.1(10) . .
C9 C7 C4 115.8(8) . .
C8' C7 C4 114.3(8) . .
C9 C7 C10' 66.1(9) . .
C8' C7 C10' 106.7(9) . .
C4 C7 C10' 111.5(11) . .
C9 C7 C8 111.6(9) . .
C8' C7 C8 33.6(9) . .
C4 C7 C8 111.9(10) . .
C10' C7 C8 131.4(13) . .
C9 C7 C9' 42.9(8) . .
C8' C7 C9' 109.5(8) . .
C4 C7 C9' 106.2(9) . .
C10' C7 C9' 108.4(9) . .
C8 C7 C9' 79.0(9) . .
C9 C7 C10 107.5(10) . .
C8' C7 C10 73.2(11) . .
C4 C7 C10 102.9(14) . .
C10' C7 C10 42.8(10) . .
C8 C7 C10 106.3(9) . .
C9' C7 C10 145.9(14) . .
C7 C8 H8A 109.5 . .
C7 C8 H8B 109.5 . .
H8A C8 H8B 109.5 . .
C7 C8 H8C 109.5 . .
H8A C8 H8C 109.5 . .
H8B C8 H8C 109.5 . .
C7 C9 H9A 109.5 . .
C7 C9 H9B 109.5 . .
H9A C9 H9B 109.5 . .
C7 C9 H9C 109.5 . .
H9A C9 H9C 109.5 . .
H9B C9 H9C 109.5 . .
C7 C10 H10A 109.5 . .
C7 C10 H10B 109.5 . .
H10A C10 H10B 109.5 . .
C7 C10 H10C 109.5 . .
H10A C10 H10C 109.5 . .
H10B C10 H10C 109.5 . .
C7 C8' H8'1 109.5 . .
C7 C8' H8'2 109.5 . .
H8'1 C8' H8'2 109.5 . .
C7 C8' H8'3 109.5 . .
H8'1 C8' H8'3 109.5 . .
H8'2 C8' H8'3 109.5 . .
C7 C9' H9'1 109.5 . .
C7 C9' H9'2 109.5 . .
H9'1 C9' H9'2 109.5 . .
C7 C9' H9'3 109.5 . .
H9'1 C9' H9'3 109.5 . .
H9'2 C9' H9'3 109.5 . .
C7 C10' H10D 109.5 . .
C7 C10' H10E 109.5 . .
H10D C10' H10E 109.5 . .
C7 C10' H10F 109.5 . .
H10D C10' H10F 109.5 . .
H10E C10' H10F 109.5 . .
O2 C11 C12 125.1(4) . .
O2 C11 C12 125.1(4) . 6_556
C12 C11 C12 109.7(7) . 6_556
C13 C12 C11 124.0(6) . .
C13 C12 S1 114.7(4) . .
C11 C12 S1 121.3(4) . .
C14 C13 C12 124.7(6) . .
C14 C13 H13A 117.6 . .
C12 C13 H13A 117.6 . .
C13 C14 C13 112.3(9) 6_556 .
C13 C14 C15 123.3(5) 6_556 .
C13 C14 C15 123.3(5) . .
C14 C15 C16 110.9(8) . 6_556
C14 C15 C16 110.9(8) . .
C16 C15 C16 110.4(14) 6_556 .
C14 C15 C17 113.8(13) . .
C16 C15 C17 105.3(9) 6_556 .
C16 C15 C17 105.3(9) . .
C15 C16 H16A 109.5 . .
C15 C16 H16B 109.5 . .
H16A C16 H16B 109.5 . .
C15 C16 H16C 109.5 . .
H16A C16 H16C 109.5 . .
H16B C16 H16C 109.5 . .
C15 C17 H17A 108.8 . .
C15 C17 H17B 110.5 . .
H17A C17 H17B 111.5 . .
O3 C18 C19 123.6(4) . .
O3 C18 C19 123.6(4) . 6_556
C19 C18 C19 112.8(8) . 6_556
C20 C19 C18 123.9(6) . .
C20 C19 S2 113.4(4) . .
C18 C19 S2 122.6(5) . .
C19 C20 C21 121.8(6) . .
C19 C20 H20A 119.1 . .
C21 C20 H20A 119.1 . .
C20 C21 C20 115.5(8) 6_556 .
C20 C21 C22 122.2(4) 6_556 .
C20 C21 C22 122.2(4) . .
C21 C22 C24 120.3(10) . .
C21 C22 C24 120.3(10) . 6_556
C24 C22 C24 118(2) . 6_556
C21 C22 C23 110.4(8) . 6_556
C24 C22 C23 60.1(10) . 6_556
C24 C22 C23 107.6(9) 6_556 6_556
C21 C22 C23 110.4(8) . .
C24 C22 C23 107.6(9) . .
C24 C22 C23 60.1(10) 6_556 .
C23 C22 C23 55.6(12) 6_556 .
C21 C22 C26 105.5(8) . 6_556
C24 C22 C26 42.7(9) . 6_556
C24 C22 C26 108.8(9) 6_556 6_556
C23 C22 C26 102.8(8) 6_556 6_556
C23 C22 C26 142.8(11) . 6_556
C21 C22 C26 105.5(8) . .
C24 C22 C26 108.8(9) . .
C24 C22 C26 42.7(9) 6_556 .
C23 C22 C26 142.8(11) 6_556 .
C23 C22 C26 102.8(8) . .
C26 C22 C26 76.1(12) 6_556 .
C22 C23 H23A 109.5 . .
C22 C23 H23B 109.5 . .
C22 C23 H23C 109.5 . .
C22 C24 H24A 109.5 . .
C22 C24 H24B 109.5 . .
C22 C24 H24C 109.5 . .
C22 C26 H26A 109.5 . .
C22 C26 H26B 109.5 . .
C22 C26 H26C 109.5 . .
O8 C25 H25A 109.5 . .
O8 C25 H25B 109.5 . .
H25A C25 H25B 109.5 . .
O8 C25 H25C 109.5 . .
H25A C25 H25C 109.5 . .
H25B C25 H25C 109.5 . .
O2W O1W O2W 84.0(8) 2_545 .
O2W O1W Dy1 110.8(6) 2_545 .
O2W O1W Dy1 109.1(6) . .
O1W O2W O1W 95.0(8) 2_545 .
O1W O2W Dy2 100.8(6) 2_545 .
O1W O2W Dy2 97.5(5) . .

loop_
_geom_bond_atom_site_label_1
_geom_bond_atom_site_label_2
_geom_bond_distance
_geom_bond_site_symmetry_2
Dy1 O9 0.594(9) .
Dy1 O2 2.305(4) .
Dy1 O10 2.308(7) 2_545
Dy1 O10 2.337(8) .
Dy1 O9 2.351(9) 6_556
Dy1 O4 2.363(4) .
Dy1 O1W 2.379(10) .
Dy1 O1 2.409(4) .
Dy1 O8 2.466(4) .
Dy1 Dy1 2.5804(16) 6_556
Dy1 Dy2 2.6371(10) .
Dy1 Dy2 2.6651(10) 2_545
Dy2 O10 0.706(8) .
Dy2 O6 2.333(4) .
Dy2 O9 2.334(9) 2_545
Dy2 O9 2.345(10) .
Dy2 O3 2.360(4) .
Dy2 O10 2.361(8) 6_556
Dy2 O1 2.392(4) .
Dy2 O2W 2.467(10) .
Dy2 O8 2.472(4) 2_545
Dy2 Dy1 2.6651(10) 2_545
Dy2 Dy2 2.7337(13) 6_556
S1 O5 1.428(4) .
S1 O4 1.457(4) .
S1 C12 1.760(6) .
S1 C2 1.762(6) .
S2 O6 1.443(4) .
S2 O7 1.458(4) .
S2 C19 1.753(6) .
S2 C6 1.760(5) .
O1 C1 1.269(6) .
O2 C11 1.238(9) .
O2 Dy1 2.305(4) 6_556
O3 C18 1.266(11) .
O3 Dy2 2.360(4) 6_556
O8 C25 1.374(11) .
O8 Dy2 2.472(4) 2_545
O9 Dy2 2.334(9) 2_545
O9 Dy1 2.351(9) 6_556
O10 Dy1 2.308(7) 2_545
O10 Dy2 2.361(8) 6_556
C1 C2 1.394(8) .
C1 C6 1.396(8) .
C2 C3 1.378(8) .
C3 C4 1.369(10) .
C3 H3A 0.9500 .
C4 C5 1.373(9) .
C4 C7 1.547(10) .
C5 C6 1.419(8) .
C5 H5A 0.9500 .
C7 C9 1.538(9) .
C7 C8' 1.544(9) .
C7 C10' 1.550(10) .
C7 C8 1.555(10) .
C7 C9' 1.558(9) .
C7 C10 1.562(10) .
C8 H8A 0.9800 .
C8 H8B 0.9800 .
C8 H8C 0.9800 .
C9 H9A 0.9800 .
C9 H9B 0.9800 .
C9 H9C 0.9800 .
C10 H10A 0.9800 .
C10 H10B 0.9800 .
C10 H10C 0.9800 .
C8' H8'1 0.9800 .
C8' H8'2 0.9800 .
C8' H8'3 0.9800 .
C9' H9'1 0.9800 .
C9' H9'2 0.9800 .
C9' H9'3 0.9800 .
C10' H10D 0.9800 .
C10' H10E 0.9800 .
C10' H10F 0.9800 .
C11 C12 1.424(7) .
C11 C12 1.424(7) 6_556
C12 C13 1.392(8) .
C13 C14 1.371(8) .
C13 H13A 0.9500 .
C14 C13 1.371(8) 6_556
C14 C15 1.490(14) .
C15 C16 1.532(14) 6_556
C15 C16 1.532(14) .
C15 C17 1.61(2) .
C16 H16A 0.9800 .
C16 H16B 0.9800 .
C16 H16C 0.9800 .
C17 H17A 0.9555 .
C17 H17B 0.9602 .
C18 C19 1.405(7) .
C18 C19 1.406(7) 6_556
C19 C20 1.388(8) .
C20 C21 1.393(8) .
C20 H20A 0.9500 .
C21 C20 1.393(8) 6_556
C21 C22 1.529(13) .
C22 C24 1.536(7) .
C22 C24 1.536(7) 6_556
C22 C23 1.556(7) 6_556
C22 C23 1.556(7) .
C22 C26 1.559(7) 6_556
C22 C26 1.559(7) .
C23 H23A 0.9800 .
C23 H23B 0.9800 .
C23 H23C 0.9800 .
C24 H24A 0.9800 .
C24 H24B 0.9800 .
C24 H24C 0.9800 .
C26 H26A 0.9800 .
C26 H26B 0.9800 .
C26 H26C 0.9800 .
C25 H25A 0.9800 .
C25 H25B 0.9800 .
C25 H25C 0.9800 .
O1W O2W 1.349(12) 2_545
O1W O2W 1.530(12) .
O2W O1W 1.349(12) 2_545

loop_
_geom_torsion_atom_site_label_1
_geom_torsion_atom_site_label_2
_geom_torsion_atom_site_label_3
_geom_torsion_atom_site_label_4
_geom_torsion
_geom_torsion_site_symmetry_1
_geom_torsion_site_symmetry_4
O9 Dy1 Dy2 O10 -8.1(13) . .
O2 Dy1 Dy2 O10 92.2(8) . .
O10 Dy1 Dy2 O10 -36.4(7) 2_545 .
O9 Dy1 Dy2 O10 34.7(8) 6_556 .
O4 Dy1 Dy2 O10 -177.1(8) . .
O1W Dy1 Dy2 O10 -120.5(8) . .
O1 Dy1 Dy2 O10 148.5(8) . .
O8 Dy1 Dy2 O10 -63.7(8) . .
Dy1 Dy1 Dy2 O10 44.2(8) 6_556 .
Dy2 Dy1 Dy2 O10 -47.5(8) 2_545 .
O9 Dy1 Dy2 O6 172.2(11) . .
O2 Dy1 Dy2 O6 -87.49(16) . .
O10 Dy1 Dy2 O6 143.9(2) 2_545 .
O10 Dy1 Dy2 O6 -179.7(8) . .
O9 Dy1 Dy2 O6 -145.0(2) 6_556 .
O4 Dy1 Dy2 O6 3.20(17) . .
O1W Dy1 Dy2 O6 59.8(2) . .
O1 Dy1 Dy2 O6 -31.18(16) . .
O8 Dy1 Dy2 O6 116.6(2) . .
Dy1 Dy1 Dy2 O6 -135.54(12) 6_556 .
Dy2 Dy1 Dy2 O6 132.82(12) 2_545 .
O9 Dy1 Dy2 O9 29.0(10) . 2_545
O2 Dy1 Dy2 O9 129.2(2) . 2_545
O10 Dy1 Dy2 O9 0.6(3) 2_545 2_545
O10 Dy1 Dy2 O9 37.0(8) . 2_545
O9 Dy1 Dy2 O9 71.7(3) 6_556 2_545
O4 Dy1 Dy2 O9 -140.1(3) . 2_545
O1W Dy1 Dy2 O9 -83.5(3) . 2_545
O1 Dy1 Dy2 O9 -174.5(2) . 2_545
O8 Dy1 Dy2 O9 -26.6(3) . 2_545
Dy1 Dy1 Dy2 O9 81.2(2) 6_556 2_545
Dy2 Dy1 Dy2 O9 -10.5(2) 2_545 2_545
O2 Dy1 Dy2 O9 100.3(11) . .
O10 Dy1 Dy2 O9 -28.4(11) 2_545 .
O10 Dy1 Dy2 O9 8.1(13) . .
O9 Dy1 Dy2 O9 42.8(10) 6_556 .
O4 Dy1 Dy2 O9 -169.0(11) . .
O1W Dy1 Dy2 O9 -112.4(11) . .
O1 Dy1 Dy2 O9 156.6(11) . .
O8 Dy1 Dy2 O9 -55.6(11) . .
Dy1 Dy1 Dy2 O9 52.2(11) 6_556 .
Dy2 Dy1 Dy2 O9 -39.4(11) 2_545 .
O9 Dy1 Dy2 O3 -97.1(11) . .
O2 Dy1 Dy2 O3 3.18(15) . .
O10 Dy1 Dy2 O3 -125.5(2) 2_545 .
O10 Dy1 Dy2 O3 -89.0(8) . .
O9 Dy1 Dy2 O3 -54.3(2) 6_556 .
O4 Dy1 Dy2 O3 93.88(16) . .
O1W Dy1 Dy2 O3 150.5(2) . .
O1 Dy1 Dy2 O3 59.49(15) . .
O8 Dy1 Dy2 O3 -152.7(2) . .
Dy1 Dy1 Dy2 O3 -44.87(11) 6_556 .
Dy2 Dy1 Dy2 O3 -136.51(11) 2_545 .
O9 Dy1 Dy2 O10 -41.9(11) . 6_556
O2 Dy1 Dy2 O10 58.4(2) . 6_556
O10 Dy1 Dy2 O10 -70.3(3) 2_545 6_556
O10 Dy1 Dy2 O10 -33.8(7) . 6_556
O9 Dy1 Dy2 O10 0.8(3) 6_556 6_556
O4 Dy1 Dy2 O10 149.1(2) . 6_556
O1W Dy1 Dy2 O10 -154.3(3) . 6_556
O1 Dy1 Dy2 O10 114.7(2) . 6_556
O8 Dy1 Dy2 O10 -97.5(3) . 6_556
Dy1 Dy1 Dy2 O10 10.31(18) 6_556 6_556
Dy2 Dy1 Dy2 O10 -81.33(19) 2_545 6_556
O9 Dy1 Dy2 O1 -156.6(11) . .
O2 Dy1 Dy2 O1 -56.31(15) . .
O10 Dy1 Dy2 O1 175.1(2) 2_545 .
O10 Dy1 Dy2 O1 -148.5(8) . .
O9 Dy1 Dy2 O1 -113.8(2) 6_556 .
O4 Dy1 Dy2 O1 34.39(16) . .
O1W Dy1 Dy2 O1 91.0(2) . .
O8 Dy1 Dy2 O1 147.8(2) . .
Dy1 Dy1 Dy2 O1 -104.36(11) 6_556 .
Dy2 Dy1 Dy2 O1 164.00(11) 2_545 .
O9 Dy1 Dy2 O2W 110.6(11) . .
O2 Dy1 Dy2 O2W -149.1(2) . .
O10 Dy1 Dy2 O2W 82.3(3) 2_545 .
O10 Dy1 Dy2 O2W 118.7(8) . .
O9 Dy1 Dy2 O2W 153.4(3) 6_556 .
O4 Dy1 Dy2 O2W -58.4(2) . .
O1W Dy1 Dy2 O2W -1.8(3) . .
O1 Dy1 Dy2 O2W -92.8(2) . .
O8 Dy1 Dy2 O2W 55.0(3) . .
Dy1 Dy1 Dy2 O2W 162.8(2) 6_556 .
Dy2 Dy1 Dy2 O2W 71.2(2) 2_545 .
O9 Dy1 Dy2 O8 47.5(11) . 2_545
O2 Dy1 Dy2 O8 147.8(2) . 2_545
O10 Dy1 Dy2 O8 19.2(3) 2_545 2_545
O10 Dy1 Dy2 O8 55.6(8) . 2_545
O9 Dy1 Dy2 O8 90.3(3) 6_556 2_545
O4 Dy1 Dy2 O8 -121.5(2) . 2_545
O1W Dy1 Dy2 O8 -64.9(3) . 2_545
O1 Dy1 Dy2 O8 -155.9(2) . 2_545
O8 Dy1 Dy2 O8 -8.07(13) . 2_545
Dy1 Dy1 Dy2 O8 99.74(19) 6_556 2_545
Dy2 Dy1 Dy2 O8 8.10(19) 2_545 2_545
O9 Dy1 Dy2 Dy1 36.1(11) . 2_545
O2 Dy1 Dy2 Dy1 136.40(10) . 2_545
O10 Dy1 Dy2 Dy1 7.8(2) 2_545 2_545
O10 Dy1 Dy2 Dy1 44.2(8) . 2_545
O9 Dy1 Dy2 Dy1 78.9(2) 6_556 2_545
O4 Dy1 Dy2 Dy1 -132.91(12) . 2_545
O1W Dy1 Dy2 Dy1 -76.3(2) . 2_545
O1 Dy1 Dy2 Dy1 -167.30(11) . 2_545
O8 Dy1 Dy2 Dy1 -19.47(19) . 2_545
Dy1 Dy1 Dy2 Dy1 88.35(2) 6_556 2_545
Dy2 Dy1 Dy2 Dy1 -3.30(4) 2_545 2_545
O9 Dy1 Dy2 Dy2 -52.2(11) . 6_556
O2 Dy1 Dy2 Dy2 48.05(10) . 6_556
O10 Dy1 Dy2 Dy2 -80.59(19) 2_545 6_556
O10 Dy1 Dy2 Dy2 -44.2(8) . 6_556
O9 Dy1 Dy2 Dy2 -9.5(2) 6_556 6_556
O4 Dy1 Dy2 Dy2 138.75(12) . 6_556
O1W Dy1 Dy2 Dy2 -164.6(2) . 6_556
O1 Dy1 Dy2 Dy2 104.36(11) . 6_556
O8 Dy1 Dy2 Dy2 -107.81(18) . 6_556
Dy1 Dy1 Dy2 Dy2 0.0 6_556 6_556
Dy2 Dy1 Dy2 Dy2 -91.64(2) 2_545 6_556
O10 Dy2 O1 C1 -160.8(9) . .
O6 Dy2 O1 C1 21.7(5) . .
O9 Dy2 O1 C1 -124.9(6) 2_545 .
O9 Dy2 O1 C1 -138.2(6) . .
O3 Dy2 O1 C1 93.4(5) . .
O10 Dy2 O1 C1 159.8(6) 6_556 .
O2W Dy2 O1 C1 -54.5(6) . .
O8 Dy2 O1 C1 19.2(7) 2_545 .
Dy1 Dy2 O1 C1 -133.1(6) . .
Dy1 Dy2 O1 C1 -110.5(5) 2_545 .
Dy2 Dy2 O1 C1 146.3(5) 6_556 .
O10 Dy2 O1 Dy1 -27.7(7) . .
O6 Dy2 O1 Dy1 154.81(13) . .
O9 Dy2 O1 Dy1 8.2(4) 2_545 .
O9 Dy2 O1 Dy1 -5.1(2) . .
O3 Dy2 O1 Dy1 -133.54(11) . .
O10 Dy2 O1 Dy1 -67.1(2) 6_556 .
O2W Dy2 O1 Dy1 78.6(2) . .
O8 Dy2 O1 Dy1 152.3(2) 2_545 .
Dy1 Dy2 O1 Dy1 22.58(19) 2_545 .
Dy2 Dy2 O1 Dy1 -80.65(7) 6_556 .
O9 Dy1 O1 C1 151.8(11) . .
O2 Dy1 O1 C1 -90.7(5) . .
O10 Dy1 O1 C1 124.7(6) 2_545 .
O10 Dy1 O1 C1 140.0(6) . .
O9 Dy1 O1 C1 -157.7(6) 6_556 .
O4 Dy1 O1 C1 -19.1(5) . .
O1W Dy1 O1 C1 54.8(6) . .
O8 Dy1 O1 C1 -12.7(7) . .
Dy1 Dy1 O1 C1 -144.8(5) 6_556 .
Dy2 Dy1 O1 C1 131.8(6) . .
Dy2 Dy1 O1 C1 104.7(5) 2_545 .
O9 Dy1 O1 Dy2 19.9(10) . .
O2 Dy1 O1 Dy2 137.40(10) . .
O10 Dy1 O1 Dy2 -7.2(3) 2_545 .
O10 Dy1 O1 Dy2 8.2(2) . .
O9 Dy1 O1 Dy2 70.4(2) 6_556 .
O4 Dy1 O1 Dy2 -150.99(13) . .
O1W Dy1 O1 Dy2 -77.0(2) . .
O8 Dy1 O1 Dy2 -144.6(2) . .
Dy1 Dy1 O1 Dy2 83.34(7) 6_556 .
Dy2 Dy1 O1 Dy2 -27.19(18) 2_545 .
O9 Dy1 O2 C11 131.0(12) . .
O10 Dy1 O2 C11 173.1(5) 2_545 .
O10 Dy1 O2 C11 84.6(6) . .
O9 Dy1 O2 C11 130.4(6) 6_556 .
O4 Dy1 O2 C11 -52.6(5) . .
O1W Dy1 O2 C11 -50.6(8) . .
O1 Dy1 O2 C11 22.5(5) . .
O8 Dy1 O2 C11 -126.9(5) . .
Dy1 Dy1 O2 C11 130.2(6) 6_556 .
Dy2 Dy1 O2 C11 66.5(5) . .
Dy2 Dy1 O2 C11 -169.3(5) 2_545 .
O9 Dy1 O2 Dy1 0.7(11) . 6_556
O10 Dy1 O2 Dy1 42.9(3) 2_545 6_556
O10 Dy1 O2 Dy1 -45.7(3) . 6_556
O9 Dy1 O2 Dy1 0.2(3) 6_556 6_556
O4 Dy1 O2 Dy1 177.19(16) . 6_556
O1W Dy1 O2 Dy1 179.1(4) . 6_556
O1 Dy1 O2 Dy1 -107.71(13) . 6_556
O8 Dy1 O2 Dy1 102.84(13) . 6_556
Dy2 Dy1 O2 Dy1 -63.79(14) . 6_556
Dy2 Dy1 O2 Dy1 60.47(16) 2_545 6_556
O10 Dy2 O3 C18 -134.1(8) . .
O6 Dy2 O3 C18 50.2(5) . .
O9 Dy2 O3 C18 -175.8(6) 2_545 .
O9 Dy2 O3 C18 -86.7(6) . .
O10 Dy2 O3 C18 -132.9(6) 6_556 .
O1 Dy2 O3 C18 -26.1(5) . .
O2W Dy2 O3 C18 50.8(8) . .
O8 Dy2 O3 C18 126.2(5) 2_545 .
Dy1 Dy2 O3 C18 -72.5(5) . .
Dy1 Dy2 O3 C18 170.3(5) 2_545 .
Dy2 Dy2 O3 C18 -132.3(6) 6_556 .
O10 Dy2 O3 Dy2 -1.7(6) . 6_556
O6 Dy2 O3 Dy2 -177.40(17) . 6_556
O9 Dy2 O3 Dy2 -43.5(3) 2_545 6_556
O9 Dy2 O3 Dy2 45.6(3) . 6_556
O10 Dy2 O3 Dy2 -0.54(19) 6_556 6_556
O1 Dy2 O3 Dy2 106.26(14) . 6_556
O2W Dy2 O3 Dy2 -176.9(4) . 6_556
O8 Dy2 O3 Dy2 -101.50(14) 2_545 6_556
Dy1 Dy2 O3 Dy2 59.89(15) . 6_556
Dy1 Dy2 O3 Dy2 -57.31(16) 2_545 6_556
O5 S1 O4 Dy1 -174.1(3) . .
C12 S1 O4 Dy1 -49.0(3) . .
C2 S1 O4 Dy1 63.7(3) . .
O9 Dy1 O4 S1 -144(6) . .
O2 Dy1 O4 S1 56.7(3) . .
O10 Dy1 O4 S1 -179.6(3) 2_545 .
O10 Dy1 O4 S1 -65.5(4) . .
O9 Dy1 O4 S1 61.1(5) 6_556 .
O1W Dy1 O4 S1 -122.1(3) . .
O1 Dy1 O4 S1 -35.2(3) . .
O8 Dy1 O4 S1 148.3(3) . .
Dy1 Dy1 O4 S1 59.6(3) 6_556 .
Dy2 Dy1 O4 S1 -64.3(3) . .
Dy2 Dy1 O4 S1 -178.9(2) 2_545 .
O7 S2 O6 Dy2 176.9(2) . .
C19 S2 O6 Dy2 53.2(3) . .
C6 S2 O6 Dy2 -62.5(3) . .
O10 Dy2 O6 S2 -117(8) . .
O9 Dy2 O6 S2 -178.5(4) 2_545 .
O9 Dy2 O6 S2 62.7(5) . .
O3 Dy2 O6 S2 -57.3(3) . .
O10 Dy2 O6 S2 -61.8(4) 6_556 .
O1 Dy2 O6 S2 33.7(3) . .
O2W Dy2 O6 S2 123.0(3) . .
O8 Dy2 O6 S2 -147.6(3) 2_545 .
Dy1 Dy2 O6 S2 60.3(3) . .
Dy1 Dy2 O6 S2 -177.5(2) 2_545 .
Dy2 Dy2 O6 S2 -59.9(3) 6_556 .
O9 Dy1 O8 C25 158.4(15) . .
O2 Dy1 O8 C25 41.5(12) . .
O10 Dy1 O8 C25 173.0(12) 2_545 .
O10 Dy1 O8 C25 -177.6(12) . .
O9 Dy1 O8 C25 109.1(12) 6_556 .
O4 Dy1 O8 C25 -30.3(12) . .
O1W Dy1 O8 C25 -103.6(12) . .
O1 Dy1 O8 C25 -36.7(12) . .
Dy1 Dy1 O8 C25 96.3(12) 6_556 .
Dy2 Dy1 O8 C25 -157.9(11) . .
Dy2 Dy1 O8 C25 -177.2(12) 2_545 .
O9 Dy1 O8 Dy2 -24.4(9) . 2_545
O2 Dy1 O8 Dy2 -141.27(10) . 2_545
O10 Dy1 O8 Dy2 -9.7(2) 2_545 2_545
O10 Dy1 O8 Dy2 -0.4(3) . 2_545
O9 Dy1 O8 Dy2 -73.7(2) 6_556 2_545
O4 Dy1 O8 Dy2 146.99(13) . 2_545
O1W Dy1 O8 Dy2 73.6(2) . 2_545
O1 Dy1 O8 Dy2 140.6(2) . 2_545
Dy1 Dy1 O8 Dy2 -86.48(7) 6_556 2_545
Dy2 Dy1 O8 Dy2 19.3(2) . 2_545
O2 Dy1 O9 Dy2 119.0(7) . 2_545
O10 Dy1 O9 Dy2 3.6(6) 2_545 2_545
O10 Dy1 O9 Dy2 -128.0(17) . 2_545
O9 Dy1 O9 Dy2 119.7(12) 6_556 2_545
O4 Dy1 O9 Dy2 -39(7) . 2_545
O1W Dy1 O9 Dy2 -60.0(9) . 2_545
O1 Dy1 O9 Dy2 -145.1(6) . 2_545
O8 Dy1 O9 Dy2 26.7(10) . 2_545
Dy1 Dy1 O9 Dy2 119.7(12) 6_556 2_545
Dy2 Dy1 O9 Dy2 -124.8(12) . 2_545
O2 Dy1 O9 Dy2 -116.2(6) . .
O10 Dy1 O9 Dy2 128.4(17) 2_545 .
O10 Dy1 O9 Dy2 -3.2(5) . .
O9 Dy1 O9 Dy2 -115.5(10) 6_556 .
O4 Dy1 O9 Dy2 85(6) . .
O1W Dy1 O9 Dy2 64.8(8) . .
O1 Dy1 O9 Dy2 -20.3(9) . .
O8 Dy1 O9 Dy2 151.5(5) . .
Dy1 Dy1 O9 Dy2 -115.5(10) 6_556 .
Dy2 Dy1 O9 Dy2 124.8(12) 2_545 .
O2 Dy1 O9 Dy1 -0.7(11) . 6_556
O10 Dy1 O9 Dy1 -116.1(16) 2_545 6_556
O10 Dy1 O9 Dy1 112.3(14) . 6_556
O9 Dy1 O9 Dy1 0.000(2) 6_556 6_556
O4 Dy1 O9 Dy1 -159(6) . 6_556
O1W Dy1 O9 Dy1 -179.7(4) . 6_556
O1 Dy1 O9 Dy1 95.2(6) . 6_556
O8 Dy1 O9 Dy1 -93.0(6) . 6_556
Dy2 Dy1 O9 Dy1 115.5(10) . 6_556
Dy2 Dy1 O9 Dy1 -119.7(12) 2_545 6_556
O10 Dy2 O9 Dy1 170.5(16) . .
O6 Dy2 O9 Dy1 -9.4(14) . .
O9 Dy2 O9 Dy1 -149.6(10) 2_545 .
O3 Dy2 O9 Dy1 90.8(11) . .
O10 Dy2 O9 Dy1 135.9(12) 6_556 .
O1 Dy2 O9 Dy1 21.1(10) . .
O2W Dy2 O9 Dy1 -67.5(11) . .
O8 Dy2 O9 Dy1 -142.9(9) 2_545 .
Dy1 Dy2 O9 Dy1 -143.3(11) 2_545 .
Dy2 Dy2 O9 Dy1 126.9(11) 6_556 .
O10 Dy2 O9 Dy2 -58.5(10) . 2_545
O6 Dy2 O9 Dy2 121.6(3) . 2_545
O9 Dy2 O9 Dy2 -18.6(4) 2_545 2_545
O3 Dy2 O9 Dy2 -138.2(2) . 2_545
O10 Dy2 O9 Dy2 -93.1(3) 6_556 2_545
O1 Dy2 O9 Dy2 152.1(4) . 2_545
O2W Dy2 O9 Dy2 63.5(3) . 2_545
O8 Dy2 O9 Dy2 -11.9(5) 2_545 2_545
Dy1 Dy2 O9 Dy2 131.0(13) . 2_545
Dy1 Dy2 O9 Dy2 -12.3(2) 2_545 2_545
Dy2 Dy2 O9 Dy2 -102.1(3) 6_556 2_545
O10 Dy2 O9 Dy1 54.7(9) . 6_556
O6 Dy2 O9 Dy1 -125.2(3) . 6_556
O9 Dy2 O9 Dy1 94.6(3) 2_545 6_556
O3 Dy2 O9 Dy1 -25.0(4) . 6_556
O10 Dy2 O9 Dy1 20.1(3) 6_556 6_556
O1 Dy2 O9 Dy1 -94.7(3) . 6_556
O2W Dy2 O9 Dy1 176.7(4) . 6_556
O8 Dy2 O9 Dy1 101.3(4) 2_545 6_556
Dy1 Dy2 O9 Dy1 -115.8(13) . 6_556
Dy1 Dy2 O9 Dy1 100.9(3) 2_545 6_556
Dy2 Dy2 O9 Dy1 11.1(2) 6_556 6_556
O6 Dy2 O10 Dy1 -64(9) . 2_545
O9 Dy2 O10 Dy1 2.6(4) 2_545 2_545
O9 Dy2 O10 Dy1 116.6(10) . 2_545
O3 Dy2 O10 Dy1 -122.0(5) . 2_545
O10 Dy2 O10 Dy1 -123.8(8) 6_556 2_545
O1 Dy2 O10 Dy1 146.4(3) . 2_545
O2W Dy2 O10 Dy1 55.3(6) . 2_545
O8 Dy2 O10 Dy1 -33.6(6) 2_545 2_545
Dy1 Dy2 O10 Dy1 119.0(8) . 2_545
Dy2 Dy2 O10 Dy1 -123.8(8) 6_556 2_545
O6 Dy2 O10 Dy1 177(100) . .
O9 Dy2 O10 Dy1 -116.3(10) 2_545 .
O9 Dy2 O10 Dy1 -2.3(4) . .
O3 Dy2 O10 Dy1 119.1(4) . .
O10 Dy2 O10 Dy1 117.2(7) 6_556 .
O1 Dy2 O10 Dy1 27.5(6) . .
O2W Dy2 O10 Dy1 -63.7(6) . .
O8 Dy2 O10 Dy1 -152.5(3) 2_545 .
Dy1 Dy2 O10 Dy1 -119.0(8) 2_545 .
Dy2 Dy2 O10 Dy1 117.2(7) 6_556 .
O6 Dy2 O10 Dy2 60(9) . 6_556
O9 Dy2 O10 Dy2 126.4(10) 2_545 6_556
O9 Dy2 O10 Dy2 -119.6(10) . 6_556
O3 Dy2 O10 Dy2 1.8(6) . 6_556
O10 Dy2 O10 Dy2 0.000(3) 6_556 6_556
O1 Dy2 O10 Dy2 -89.8(5) . 6_556
O2W Dy2 O10 Dy2 179.0(3) . 6_556
O8 Dy2 O10 Dy2 90.2(5) 2_545 6_556
Dy1 Dy2 O10 Dy2 -117.2(7) . 6_556
Dy1 Dy2 O10 Dy2 123.8(8) 2_545 6_556
O9 Dy1 O10 Dy2 169.8(17) . .
O2 Dy1 O10 Dy2 -98.3(8) . .
O10 Dy1 O10 Dy2 141.1(7) 2_545 .
O9 Dy1 O10 Dy2 -143.3(8) 6_556 .
O4 Dy1 O10 Dy2 3.6(10) . .
O1W Dy1 O10 Dy2 57.1(8) . .
O1 Dy1 O10 Dy2 -27.7(7) . .
O8 Dy1 O10 Dy2 131.8(7) . .
Dy1 Dy1 O10 Dy2 -135.2(8) 6_556 .
Dy2 Dy1 O10 Dy2 131.5(8) 2_545 .
O9 Dy1 O10 Dy1 47.5(14) . 2_545
O2 Dy1 O10 Dy1 139.4(2) . 2_545
O10 Dy1 O10 Dy1 18.9(4) 2_545 2_545
O9 Dy1 O10 Dy1 94.4(3) 6_556 2_545
O4 Dy1 O10 Dy1 -118.6(3) . 2_545
O1W Dy1 O10 Dy1 -65.2(3) . 2_545
O1 Dy1 O10 Dy1 -150.0(3) . 2_545
O8 Dy1 O10 Dy1 9.6(5) . 2_545
Dy1 Dy1 O10 Dy1 102.6(3) 6_556 2_545
Dy2 Dy1 O10 Dy1 -122.3(9) . 2_545
Dy2 Dy1 O10 Dy1 9.2(2) 2_545 2_545
O9 Dy1 O10 Dy2 -67.1(14) . 6_556
O2 Dy1 O10 Dy2 24.8(4) . 6_556
O10 Dy1 O10 Dy2 -95.7(2) 2_545 6_556
O9 Dy1 O10 Dy2 -20.2(3) 6_556 6_556
O4 Dy1 O10 Dy2 126.8(3) . 6_556
O1W Dy1 O10 Dy2 -179.8(3) . 6_556
O1 Dy1 O10 Dy2 95.4(3) . 6_556
O8 Dy1 O10 Dy2 -105.0(3) . 6_556
Dy1 Dy1 O10 Dy2 -12.0(2) 6_556 6_556
Dy2 Dy1 O10 Dy2 123.1(9) . 6_556
Dy2 Dy1 O10 Dy2 -105.4(3) 2_545 6_556
Dy2 O1 C1 C2 139.9(5) . .
Dy1 O1 C1 C2 36.0(9) . .
Dy2 O1 C1 C6 -37.9(8) . .
Dy1 O1 C1 C6 -141.8(5) . .
O1 C1 C2 C3 175.1(6) . .
C6 C1 C2 C3 -7.0(9) . .
O1 C1 C2 S1 -1.5(9) . .
C6 C1 C2 S1 176.5(4) . .
O5 S1 C2 C3 10.8(6) . .
O4 S1 C2 C3 138.3(5) . .
C12 S1 C2 C3 -103.9(6) . .
O5 S1 C2 C1 -172.4(5) . .
O4 S1 C2 C1 -44.9(6) . .
C12 S1 C2 C1 72.9(5) . .
C1 C2 C3 C4 0.6(11) . .
S1 C2 C3 C4 177.3(6) . .
C2 C3 C4 C5 4.5(12) . .
C2 C3 C4 C7 -175.2(7) . .
C3 C4 C5 C6 -2.9(11) . .
C7 C4 C5 C6 176.8(7) . .
O1 C1 C6 C5 -173.5(6) . .
C2 C1 C6 C5 8.5(9) . .
O1 C1 C6 S2 1.8(8) . .
C2 C1 C6 S2 -176.2(4) . .
C4 C5 C6 C1 -3.9(10) . .
C4 C5 C6 S2 -179.4(6) . .
O6 S2 C6 C1 45.2(5) . .
O7 S2 C6 C1 171.3(5) . .
C19 S2 C6 C1 -73.9(5) . .
O6 S2 C6 C5 -139.2(5) . .
O7 S2 C6 C5 -13.1(5) . .
C19 S2 C6 C5 101.6(5) . .
C3 C4 C7 C9 11.5(14) . .
C5 C4 C7 C9 -168.2(12) . .
C3 C4 C7 C8' 177.4(10) . .
C5 C4 C7 C8' -2.3(13) . .
C3 C4 C7 C10' -61.4(13) . .
C5 C4 C7 C10' 118.9(12) . .
C3 C4 C7 C8 140.9(12) . .
C5 C4 C7 C8 -38.8(14) . .
C3 C4 C7 C9' 56.5(12) . .
C5 C4 C7 C9' -123.2(11) . .
C3 C4 C7 C10 -105.4(13) . .
C5 C4 C7 C10 74.9(14) . .
Dy1 O2 C11 C12 139.0(5) 6_556 .
Dy1 O2 C11 C12 37.5(11) . .
Dy1 O2 C11 C12 -37.5(11) 6_556 6_556
Dy1 O2 C11 C12 -139.0(5) . 6_556
O2 C11 C12 C13 177.3(7) . .
C12 C11 C12 C13 -5.7(11) 6_556 .
O2 C11 C12 S1 -1.0(11) . .
C12 C11 C12 S1 176.0(3) 6_556 .
O5 S1 C12 C13 -40.3(5) . .
O4 S1 C12 C13 -170.0(4) . .
C2 S1 C12 C13 74.0(5) . .
O5 S1 C12 C11 138.2(5) . .
O4 S1 C12 C11 8.5(6) . .
C2 S1 C12 C11 -107.5(6) . .
C11 C12 C13 C14 6.7(12) . .
S1 C12 C13 C14 -174.8(7) . .
C12 C13 C14 C13 -6.2(15) . 6_556
C12 C13 C14 C15 -174.9(11) . .
C13 C14 C15 C16 157.8(11) 6_556 6_556
C13 C14 C15 C16 -34.8(19) . 6_556
C13 C14 C15 C16 34.8(19) 6_556 .
C13 C14 C15 C16 -157.8(11) . .
C13 C14 C15 C17 -83.7(10) 6_556 .
C13 C14 C15 C17 83.7(10) . .
Dy2 O3 C18 C19 -37.0(11) . .
Dy2 O3 C18 C19 -142.9(5) 6_556 .
Dy2 O3 C18 C19 142.9(5) . 6_556
Dy2 O3 C18 C19 37.0(11) 6_556 6_556
O3 C18 C19 C20 -177.6(6) . .
C19 C18 C19 C20 2.6(11) 6_556 .
O3 C18 C19 S2 5.6(10) . .
C19 C18 C19 S2 -174.3(3) 6_556 .
O6 S2 C19 C20 168.9(4) . .
O7 S2 C19 C20 40.4(5) . .
C6 S2 C19 C20 -74.0(5) . .
O6 S2 C19 C18 -14.0(6) . .
O7 S2 C19 C18 -142.4(5) . .
C6 S2 C19 C18 103.1(6) . .
C18 C19 C20 C21 1.0(10) . .
S2 C19 C20 C21 178.1(6) . .
C19 C20 C21 C20 -4.6(12) . 6_556
C19 C20 C21 C22 178.7(7) . .
C20 C21 C22 C24 175.4(10) 6_556 .
C20 C21 C22 C24 -8.2(13) . .
C20 C21 C22 C24 8.2(13) 6_556 6_556
C20 C21 C22 C24 -175.4(10) . 6_556
C20 C21 C22 C23 -118.1(9) 6_556 6_556
C20 C21 C22 C23 58.4(11) . 6_556
C20 C21 C22 C23 -58.4(11) 6_556 .
C20 C21 C22 C23 118.1(9) . .
C20 C21 C22 C26 131.5(9) 6_556 6_556
C20 C21 C22 C26 -52.0(11) . 6_556
C20 C21 C22 C26 52.0(11) 6_556 .
C20 C21 C22 C26 -131.5(9) . .
O9 Dy1 O1W O2W 43.9(12) . 2_545
O2 Dy1 O1W O2W -134.7(6) . 2_545
O10 Dy1 O1W O2W 11.1(6) 2_545 2_545
O10 Dy1 O1W O2W 80.9(6) . 2_545
O9 Dy1 O1W O2W 43.5(10) 6_556 2_545
O4 Dy1 O1W O2W -132.8(7) . 2_545
O1 Dy1 O1W O2W 150.8(6) . 2_545
O8 Dy1 O1W O2W -58.0(6) . 2_545
Dy1 Dy1 O1W O2W 43.2(11) 6_556 2_545
Dy2 Dy1 O1W O2W 93.7(6) . 2_545
Dy2 Dy1 O1W O2W -0.5(6) 2_545 2_545
O9 Dy1 O1W O2W -46.9(12) . .
O2 Dy1 O1W O2W 134.6(5) . .
O10 Dy1 O1W O2W -79.7(6) 2_545 .
O10 Dy1 O1W O2W -9.8(6) . .
O9 Dy1 O1W O2W -47.2(9) 6_556 .
O4 Dy1 O1W O2W 136.5(6) . .
O1 Dy1 O1W O2W 60.1(6) . .
O8 Dy1 O1W O2W -148.7(6) . .
Dy1 Dy1 O1W O2W -47.5(10) 6_556 .
Dy2 Dy1 O1W O2W 3.0(5) . .
Dy2 Dy1 O1W O2W -91.2(6) 2_545 .
O2W O1W O2W O1W -11.4(11) 2_545 2_545
Dy1 O1W O2W O1W 98.5(7) . 2_545
O2W O1W O2W Dy2 -113.1(6) 2_545 .
Dy1 O1W O2W Dy2 -3.1(5) . .
O10 Dy2 O2W O1W -43.1(8) . 2_545
O6 Dy2 O2W O1W 132.5(6) . 2_545
O9 Dy2 O2W O1W -10.7(6) 2_545 2_545
O9 Dy2 O2W O1W -82.6(6) . 2_545
O3 Dy2 O2W O1W 132.0(5) . 2_545
O10 Dy2 O2W O1W -42.1(8) 6_556 2_545
O1 Dy2 O2W O1W -151.0(6) . 2_545
O8 Dy2 O2W O1W 56.7(6) 2_545 2_545
Dy1 Dy2 O2W O1W -93.9(6) . 2_545
Dy1 Dy2 O2W O1W -0.4(5) 2_545 2_545
Dy2 Dy2 O2W O1W -41.1(10) 6_556 2_545
O10 Dy2 O2W O1W 53.5(8) . .
O6 Dy2 O2W O1W -130.9(5) . .
O9 Dy2 O2W O1W 85.9(6) 2_545 .
O9 Dy2 O2W O1W 14.0(5) . .
O3 Dy2 O2W O1W -131.4(5) . .
O10 Dy2 O2W O1W 54.5(8) 6_556 .
O1 Dy2 O2W O1W -54.4(5) . .
O8 Dy2 O2W O1W 153.3(5) 2_545 .
Dy1 Dy2 O2W O1W 2.7(5) . .
Dy1 Dy2 O2W O1W 96.2(5) 2_545 .
Dy2 Dy2 O2W O1W 55.5(9) 6_556 .

loop_
_platon_squeeze_void_nr
_platon_squeeze_void_average_x
_platon_squeeze_void_average_y
_platon_squeeze_void_average_z
_platon_squeeze_void_volume
_platon_squeeze_void_count_electrons
_platon_squeeze_void_content
1 0.000 -0.024 0.500 1979 1221 ' '
2 0.500 -0.025 0.000 1979 1223 ' '
